data_4315165
loop_
_publ_author_name
'Shubhankar Kumar Bose'
'K. Geetharani'
'V. Ramkumar'
'Babu Varghese'
'Sundargopal Ghosh'

_publ_section_title
;
 Chemistry of Vanadaboranes: Synthesis, Structures, and Characterization
 of Organovanadium Sulfide Clusters with Disulfido Linkage
;
_journal_name_full 'Inorganic Chemistry'
_journal_page_first 2881
_journal_page_last 2888
_journal_paper_doi 10.1021/ic9023597
_journal_volume 49
_journal_year 2010
_chemical_formula_moiety '0.5(C10 H10 S6 V2) . 0.5(C10 H10 S4 V2)'
_chemical_formula_sum 'C10 H10 S5 V2'
_chemical_formula_weight 392.36
_chemical_name_systematic
;
 ?
;
_space_group_IT_number 14
_symmetry_cell_setting monoclinic
_symmetry_space_group_name_Hall '-P 2yn'
_symmetry_space_group_name_H-M 'P 1 21/n 1'
_atom_sites_solution_hydrogens geom
_atom_sites_solution_primary direct
_atom_sites_solution_secondary difmap
_audit_creation_method SHELXL-97
_cell_angle_alpha 90.00
_cell_angle_beta 91.75(2)
_cell_angle_gamma 90.00
_cell_formula_units_Z 4
_cell_length_a 13.885(3)
_cell_length_b 7.0801(14)
_cell_length_c 13.914(3)
_cell_measurement_reflns_used 2783
_cell_measurement_temperature 273(2)
_cell_measurement_theta_max 22.5
_cell_measurement_theta_min 2.8
_cell_volume 1367.2(5)
_computing_cell_refinement 'APEX2/SAINT (Bruker, 2004)'
_computing_data_collection 'APEX2 (Bruker, 2004)'
_computing_data_reduction 'SAINT/XPREP (Bruker, 2004)'
_computing_molecular_graphics 'ORTEP3 (Farrugia, 1997) and Mercury (Bruno et al., 2002)'
_computing_publication_material 'SHELXL-97 (Sheldrick, 1997)'
_computing_structure_refinement 'SHELXL-97 (Sheldrick, 1997)'
_computing_structure_solution 'SIR92 (Altornare et al., 1993)'
_diffrn_ambient_temperature 273(2)
_diffrn_measured_fraction_theta_full 0.982
_diffrn_measured_fraction_theta_max 0.905
_diffrn_measurement_device_type 'Bruker axs kappa apex2 CCD Diffractometer'
_diffrn_measurement_method '\w and \f scan'
_diffrn_radiation_monochromator graphite
_diffrn_radiation_source 'fine-focus sealed tube'
_diffrn_radiation_type MoK\a
_diffrn_radiation_wavelength 0.71073
_diffrn_reflns_av_R_equivalents 0.0280
_diffrn_reflns_av_sigmaI/netI 0.0463
_diffrn_reflns_limit_h_max 17
_diffrn_reflns_limit_h_min -13
_diffrn_reflns_limit_k_max 8
_diffrn_reflns_limit_k_min -7
_diffrn_reflns_limit_l_max 18
_diffrn_reflns_limit_l_min -17
_diffrn_reflns_number 9108
_diffrn_reflns_theta_full 25.00
_diffrn_reflns_theta_max 28.17
_diffrn_reflns_theta_min 1.46
_diffrn_standards_decay_% 0
_exptl_absorpt_coefficient_mu 2.101
_exptl_absorpt_correction_T_max 0.722
_exptl_absorpt_correction_T_min 0.523
_exptl_absorpt_correction_type multi-scan
_exptl_absorpt_process_details 'SADABS (Bruker, 1999)'
_exptl_crystal_colour brown
_exptl_crystal_density_diffrn 1.906
_exptl_crystal_density_method 'not measured'
_exptl_crystal_description block
_exptl_crystal_F_000 784
_exptl_crystal_size_max 0.42
_exptl_crystal_size_mid 0.22
_exptl_crystal_size_min 0.20
_refine_diff_density_max 1.535
_refine_diff_density_min -1.351
_refine_diff_density_rms 0.169
_refine_ls_extinction_method none
_refine_ls_goodness_of_fit_ref 1.154
_refine_ls_hydrogen_treatment constr
_refine_ls_matrix_type full
_refine_ls_number_parameters 155
_refine_ls_number_reflns 3046
_refine_ls_number_restraints 0
_refine_ls_restrained_S_all 1.154
_refine_ls_R_factor_all 0.0860
_refine_ls_R_factor_gt 0.0684
_refine_ls_shift/su_max 0.000
_refine_ls_shift/su_mean 0.000
_refine_ls_structure_factor_coef Fsqd
_refine_ls_weighting_details 'calc w=1/[\s^2^(Fo^2^)+(0.0318P)^2^+13.3918P] where P=(Fo^2^+2Fc^2^)/3'
_refine_ls_weighting_scheme calc
_refine_ls_wR_factor_gt 0.1523
_refine_ls_wR_factor_ref 0.1661
_reflns_number_gt 2481
_reflns_number_total 3046
_reflns_threshold_expression >2sigma(I)
_cod_data_source_file ic9023597_si_001_1.cif
_cod_data_source_block mono
_cod_database_code 4315165

loop_
_symmetry_equiv_pos_as_xyz
'x, y, z'
'-x+1/2, y+1/2, -z+1/2'
'-x, -y, -z'
'x-1/2, -y-1/2, z-1/2'

loop_
_atom_site_label
_atom_site_type_symbol
_atom_site_fract_x
_atom_site_fract_y
_atom_site_fract_z
_atom_site_U_iso_or_equiv
_atom_site_adp_type
_atom_site_occupancy
_atom_site_symmetry_multiplicity
_atom_site_calc_flag
_atom_site_refinement_flags
_atom_site_disorder_assembly
_atom_site_disorder_group
C1 C 0.7214(10) 0.278(4) 0.6433(10) 0.059(6) Uani 1 1 d . A .
H1 H 0.7699 0.3002 0.6894 0.071 Uiso 1 1 calc R . .
C2 C 0.6984(10) 0.113(3) 0.6035(13) 0.059(5) Uani 1 1 d . A .
H2 H 0.7297 0.0006 0.6197 0.071 Uiso 1 1 calc R . .
C3 C 0.6279(9) 0.122(3) 0.5394(8) 0.051(4) Uani 1 1 d . A .
H3 H 0.6015 0.0225 0.5040 0.061 Uiso 1 1 calc R . .
C4 C 0.6005(11) 0.308(3) 0.5343(10) 0.068(6) Uani 1 1 d . A .
H4 H 0.5524 0.3562 0.4932 0.081 Uiso 1 1 calc R . .
C5 C 0.6557(16) 0.4161(18) 0.6003(18) 0.095(9) Uani 1 1 d . A .
H5 H 0.6513 0.5445 0.6135 0.114 Uiso 1 1 calc R . .
C6 C 0.3776(9) 0.413(2) 0.9369(10) 0.042(3) Uani 1 1 d . A .
H6 H 0.4083 0.5250 0.9545 0.051 Uiso 1 1 calc R . .
C7 C 0.3968(10) 0.241(3) 0.9750(9) 0.056(6) Uani 1 1 d . A .
H7 H 0.4445 0.2108 1.0209 0.068 Uiso 1 1 calc R . .
C8 C 0.3282(12) 0.1123(16) 0.9297(11) 0.062(5) Uani 1 1 d . A .
H8 H 0.3222 -0.0163 0.9418 0.075 Uiso 1 1 calc R . .
C9 C 0.2725(8) 0.219(3) 0.8641(9) 0.048(5) Uani 1 1 d . A .
H9 H 0.2217 0.1768 0.8247 0.057 Uiso 1 1 calc R . .
C10 C 0.3078(12) 0.395(3) 0.8702(12) 0.063(5) Uani 1 1 d . A .
H10 H 0.2857 0.4945 0.8317 0.076 Uiso 1 1 calc R . .
S1 S 0.54352(19) -0.1121(4) 0.69561(19) 0.0348(6) Uani 1 1 d . A .
S2 S 0.44197(18) -0.1089(3) 0.79822(18) 0.0320(6) Uani 1 1 d . A .
S3 S 0.3986(4) 0.2175(9) 0.6509(4) 0.0204(11) Uani 0.50 1 d P A 1
S4 S 0.4457(3) 0.4555(6) 0.6954(3) 0.0221(4) Uiso 0.50 1 d P A 1
S5 S 0.5579(3) 0.4522(6) 0.8079(3) 0.0221(4) Uiso 0.50 1 d P A 1
S6 S 0.6009(3) 0.1818(7) 0.8536(3) 0.0097(7) Uiso 0.50 1 d P A 1
S3' S 0.4081(5) 0.2977(8) 0.6613(4) 0.0233(7) Uiso 0.50 1 d P A 2
S6' S 0.5936(5) 0.2633(9) 0.8439(5) 0.0233(7) Uiso 0.50 1 d P A 2
V1 V 0.56505(10) 0.2139(2) 0.68339(10) 0.0154(4) Uani 1 1 d . . .
V2 V 0.43297(10) 0.2175(2) 0.81838(10) 0.0141(3) Uani 1 1 d . . .

loop_
_atom_site_aniso_label
_atom_site_aniso_U_11
_atom_site_aniso_U_22
_atom_site_aniso_U_33
_atom_site_aniso_U_23
_atom_site_aniso_U_13
_atom_site_aniso_U_12
C1 0.027(6) 0.129(18) 0.020(6) -0.008(7) 0.008(5) -0.038(9)
C2 0.039(7) 0.063(10) 0.079(10) 0.027(9) 0.048(7) 0.021(7)
C3 0.033(6) 0.101(12) 0.019(5) -0.018(7) 0.014(5) -0.002(7)
C4 0.037(7) 0.135(17) 0.033(7) 0.060(10) 0.025(6) 0.042(9)
C5 0.121(15) 0.018(6) 0.16(2) -0.013(9) 0.134(15) -0.020(8)
C6 0.032(5) 0.044(8) 0.053(8) -0.014(6) 0.024(5) -0.003(5)
C7 0.023(6) 0.133(16) 0.013(5) 0.016(7) 0.004(4) 0.036(7)
C8 0.084(11) 0.012(5) 0.095(13) 0.003(6) 0.079(10) -0.002(6)
C9 0.011(5) 0.106(13) 0.026(6) -0.028(7) 0.007(4) -0.008(6)
C10 0.069(10) 0.063(10) 0.060(9) 0.017(8) 0.052(8) 0.048(8)
S1 0.0507(16) 0.0225(14) 0.0324(13) -0.0054(10) 0.0186(11) 0.0058(11)
S2 0.0476(15) 0.0169(13) 0.0325(12) 0.0001(10) 0.0177(10) -0.0033(10)
S3 0.013(2) 0.036(4) 0.012(2) 0.015(2) 0.0056(12) 0.007(2)
V1 0.0123(6) 0.0219(10) 0.0123(6) -0.0027(6) 0.0038(5) -0.0006(6)
V2 0.0107(6) 0.0206(9) 0.0113(6) 0.0024(6) 0.0043(4) 0.0014(6)

loop_
_atom_type_symbol
_atom_type_description
_atom_type_scat_dispersion_real
_atom_type_scat_dispersion_imag
_atom_type_scat_source
C C 0.0033 0.0016 'International Tables Vol C Tables 4.2.6.8 and 6.1.1.4'
H H 0.0000 0.0000 'International Tables Vol C Tables 4.2.6.8 and 6.1.1.4'
S S 0.1246 0.1234 'International Tables Vol C Tables 4.2.6.8 and 6.1.1.4'
V V 0.3005 0.5294 'International Tables Vol C Tables 4.2.6.8 and 6.1.1.4'

loop_
_geom_angle_atom_site_label_1
_geom_angle_atom_site_label_2
_geom_angle_atom_site_label_3
_geom_angle
_geom_angle_site_symmetry_1
_geom_angle_site_symmetry_3
_geom_angle_publ_flag
C2 C1 C5 106.3(13) . . ?
C2 C1 V1 73.3(8) . . ?
C5 C1 V1 69.4(7) . . ?
C2 C1 H1 126.8 . . ?
C5 C1 H1 126.8 . . ?
V1 C1 H1 122.3 . . ?
C3 C2 C1 113.9(18) . . ?
C3 C2 V1 73.6(8) . . ?
C1 C2 V1 73.2(9) . . ?
C3 C2 H2 123.0 . . ?
C1 C2 H2 123.0 . . ?
V1 C2 H2 121.6 . . ?
C2 C3 C4 106.6(18) . . ?
C2 C3 V1 73.5(9) . . ?
C4 C3 V1 70.3(8) . . ?
C2 C3 H3 126.7 . . ?
C4 C3 H3 126.7 . . ?
V1 C3 H3 121.3 . . ?
C3 C4 C5 110.0(13) . . ?
C3 C4 V1 74.7(7) . . ?
C5 C4 V1 71.8(7) . . ?
C3 C4 H4 125.0 . . ?
C5 C4 H4 125.0 . . ?
V1 C4 H4 120.2 . . ?
C4 C5 C1 103.1(10) . . ?
C4 C5 V1 71.8(7) . . ?
C1 C5 V1 73.4(8) . . ?
C4 C5 H5 128.5 . . ?
C1 C5 H5 128.5 . . ?
V1 C5 H5 118.7 . . ?
C10 C6 C7 108.7(17) . . ?
C10 C6 V2 72.3(9) . . ?
C7 C6 V2 70.9(8) . . ?
C10 C6 H6 125.7 . . ?
C7 C6 H6 125.7 . . ?
V2 C6 H6 122.8 . . ?
C6 C7 C8 106.0(11) . . ?
C6 C7 V2 74.6(7) . . ?
C8 C7 V2 72.4(7) . . ?
C6 C7 H7 127.0 . . ?
C8 C7 H7 127.0 . . ?
V2 C7 H7 118.2 . . ?
C9 C8 C7 106.7(10) . . ?
C9 C8 V2 74.5(7) . . ?
C7 C8 V2 70.4(6) . . ?
C9 C8 H8 126.6 . . ?
C7 C8 H8 126.6 . . ?
V2 C8 H8 120.3 . . ?
C10 C9 C8 105.5(12) . . ?
C10 C9 V2 70.8(7) . . ?
C8 C9 V2 70.3(6) . . ?
C10 C9 H9 127.2 . . ?
C8 C9 H9 127.2 . . ?
V2 C9 H9 123.4 . . ?
C6 C10 C9 112.9(16) . . ?
C6 C10 V2 74.1(9) . . ?
C9 C10 V2 75.4(8) . . ?
C6 C10 H10 123.6 . . ?
C9 C10 H10 123.6 . . ?
V2 C10 H10 118.5 . . ?
S2 S1 V1 97.63(13) . . ?
S1 S2 V2 97.83(13) . . ?
S4 S3 V1 67.6(2) . . ?
S4 S3 V2 67.8(2) . . ?
V1 S3 V2 68.98(11) . . ?
S3 S4 S5 117.1(3) . . ?
S3 S4 V1 64.9(2) . . ?
S5 S4 V1 63.87(17) . . ?
S3 S4 V2 65.20(19) . . ?
S5 S4 V2 63.14(17) . . ?
V1 S4 V2 67.39(11) . . ?
S6 S5 S4 114.8(3) . . ?
S6 S5 V2 63.32(17) . . ?
S4 S5 V2 63.25(17) . . ?
S6 S5 V1 64.14(16) . . ?
S4 S5 V1 62.41(17) . . ?
V2 S5 V1 66.94(11) . . ?
S5 S6 V2 64.74(15) . . ?
S5 S6 V1 64.45(15) . . ?
V2 S6 V1 67.50(9) . . ?
V1 S3' V2 71.80(15) . . ?
V2 S6' V1 71.63(12) . . ?
C4 V1 C5 36.4(7) . . ?
C4 V1 S3' 91.9(4) . . ?
C5 V1 S3' 108.3(7) . . ?
C4 V1 S6' 145.1(7) . . ?
C5 V1 S6' 108.8(7) . . ?
S3' V1 S6' 103.3(2) . . ?
C4 V1 C1 58.9(4) . . ?
C5 V1 C1 37.3(7) . . ?
S3' V1 C1 145.5(6) . . ?
S6' V1 C1 94.0(4) . . ?
C4 V1 C2 56.3(5) . . ?
C5 V1 C2 58.6(6) . . ?
S3' V1 C2 143.0(5) . . ?
S6' V1 C2 113.7(5) . . ?
C1 V1 C2 33.5(6) . . ?
C4 V1 C3 35.1(7) . . ?
C5 V1 C3 59.9(6) . . ?
S3' V1 C3 110.1(4) . . ?
S6' V1 C3 146.6(4) . . ?
C1 V1 C3 57.2(5) . . ?
C2 V1 C3 32.9(5) . . ?
C4 V1 S1 113.2(7) . . ?
C5 V1 S1 137.9(3) . . ?
S3' V1 S1 98.27(17) . . ?
S6' V1 S1 95.68(19) . . ?
C1 V1 S1 109.6(6) . . ?
C2 V1 S1 80.5(5) . . ?
C3 V1 S1 80.7(5) . . ?
C4 V1 S3 93.5(4) . . ?
C5 V1 S3 117.3(8) . . ?
S3' V1 S3 14.84(15) . . ?
S6' V1 S3 109.17(16) . . ?
C1 V1 S3 152.0(5) . . ?
C2 V1 S3 135.5(5) . . ?
C3 V1 S3 103.5(4) . . ?
S1 V1 S3 84.09(17) . . ?
C4 V1 S4 91.3(4) . . ?
C5 V1 S4 88.9(5) . . ?
S3' V1 S4 32.65(16) . . ?
S6' V1 S4 85.56(19) . . ?
C1 V1 S4 122.5(7) . . ?
C2 V1 S4 145.6(4) . . ?
C3 V1 S4 123.0(5) . . ?
S1 V1 S4 127.72(13) . . ?
S3 V1 S4 47.43(19) . . ?
C4 V1 S6 152.6(5) . . ?
C5 V1 S6 117.5(8) . . ?
S3' V1 S6 109.01(17) . . ?
S6' V1 S6 14.32(14) . . ?
C1 V1 S6 95.1(4) . . ?
C2 V1 S6 107.4(5) . . ?
C3 V1 S6 139.0(4) . . ?
S1 V1 S6 81.87(14) . . ?
S3 V1 S6 111.28(19) . . ?
S4 V1 S6 96.98(15) . . ?
C4 V1 S5 117.8(7) . . ?
C5 V1 S5 87.7(5) . . ?
S3' V1 S5 81.66(17) . . ?
S6' V1 S5 37.22(19) . . ?
C1 V1 S5 95.5(5) . . ?
C2 V1 S5 127.8(6) . . ?
C3 V1 S5 147.5(5) . . ?
S1 V1 S5 128.95(13) . . ?
S3 V1 S5 93.95(19) . . ?
S4 V1 S5 53.72(11) . . ?
S6 V1 S5 51.41(15) . . ?
C7 V2 S6' 94.9(4) . . ?
C7 V2 S3' 151.4(4) . . ?
S6' V2 S3' 103.5(2) . . ?
C7 V2 C10 57.4(5) . . ?
S6' V2 C10 128.8(6) . . ?
S3' V2 C10 94.1(4) . . ?
C7 V2 C8 37.2(6) . . ?
S6' V2 C8 125.7(5) . . ?
S3' V2 C8 130.7(5) . . ?
C10 V2 C8 57.2(5) . . ?
C7 V2 C6 34.5(6) . . ?
S6' V2 C6 98.6(4) . . ?
S3' V2 C6 119.6(4) . . ?
C10 V2 C6 33.7(5) . . ?
C8 V2 C6 58.4(5) . . ?
C7 V2 S2 101.7(5) . . ?
S6' V2 S2 95.98(19) . . ?
S3' V2 S2 97.99(16) . . ?
C10 V2 S2 129.0(5) . . ?
C8 V2 S2 78.2(3) . . ?
C6 V2 S2 134.6(4) . . ?
C7 V2 C9 59.6(4) . . ?
S6' V2 C9 153.8(4) . . ?
S3' V2 C9 98.2(4) . . ?
C10 V2 C9 33.8(6) . . ?
C8 V2 C9 35.2(6) . . ?
C6 V2 C9 57.3(5) . . ?
S2 V2 C9 95.3(5) . . ?
C7 V2 S3 155.1(4) . . ?
S6' V2 S3 108.76(15) . . ?
S3' V2 S3 14.68(15) . . ?
C10 V2 S3 100.3(5) . . ?
C8 V2 S3 123.7(5) . . ?
C6 V2 S3 130.1(4) . . ?
S2 V2 S3 83.77(17) . . ?
C9 V2 S3 95.9(4) . . ?
C7 V2 S6 93.1(4) . . ?
S6' V2 S6 14.57(14) . . ?
S3' V2 S6 110.05(17) . . ?
C10 V2 S6 138.1(6) . . ?
C8 V2 S6 117.8(5) . . ?
C6 V2 S6 105.2(4) . . ?
S2 V2 S6 82.18(14) . . ?
C9 V2 S6 151.7(4) . . ?
S3 V2 S6 111.69(19) . . ?
C7 V2 S5 101.0(5) . . ?
S6' V2 S5 37.41(19) . . ?
S3' V2 S5 81.81(17) . . ?
C10 V2 S5 101.3(6) . . ?
C8 V2 S5 137.8(4) . . ?
C6 V2 S5 83.4(3) . . ?
S2 V2 S5 129.40(13) . . ?
C9 V2 S5 135.1(5) . . ?
S3 V2 S5 93.67(17) . . ?
S6 V2 S5 51.94(15) . . ?
C7 V2 S4 131.1(5) . . ?
S6' V2 S4 85.3(2) . . ?
S3' V2 S4 32.42(16) . . ?
C10 V2 S4 84.9(4) . . ?
C8 V2 S4 140.5(4) . . ?
C6 V2 S4 97.0(4) . . ?
S2 V2 S4 126.99(13) . . ?
C9 V2 S4 106.3(5) . . ?
S3 V2 S4 46.96(18) . . ?
S6 V2 S4 97.33(15) . . ?
S5 V2 S4 53.61(11) . . ?

loop_
_geom_bond_atom_site_label_1
_geom_bond_atom_site_label_2
_geom_bond_distance
_geom_bond_site_symmetry_2
_geom_bond_publ_flag
C1 C2 1.33(3) . ?
C1 C5 1.46(3) . ?
C1 V1 2.303(12) . ?
C1 H1 0.9300 . ?
C2 C3 1.31(2) . ?
C2 V1 2.303(12) . ?
C2 H2 0.9300 . ?
C3 C4 1.37(3) . ?
C3 V1 2.304(11) . ?
C3 H3 0.9300 . ?
C4 C5 1.40(3) . ?
C4 V1 2.249(12) . ?
C4 H4 0.9300 . ?
C5 V1 2.249(11) . ?
C5 H5 0.9300 . ?
C6 C10 1.33(2) . ?
C6 C7 1.35(2) . ?
C6 V2 2.302(13) . ?
C6 H6 0.9300 . ?
C7 C8 1.45(2) . ?
C7 V2 2.257(12) . ?
C7 H7 0.9300 . ?
C8 C9 1.40(2) . ?
C8 V2 2.282(9) . ?
C8 H8 0.9300 . ?
C9 C10 1.34(2) . ?
C9 V2 2.336(11) . ?
C9 H9 0.9300 . ?
C10 V2 2.280(12) . ?
C10 H10 0.9300 . ?
S1 S2 2.037(2) . ?
S1 V1 2.335(3) . ?
S2 V2 2.332(3) . ?
S3 S4 1.904(7) . ?
S3 V1 2.342(5) . ?
S3 V2 2.365(5) . ?
S4 S5 2.175(4) . ?
S4 V1 2.391(4) . ?
S4 V2 2.412(4) . ?
S5 S6 2.098(6) . ?
S5 V2 2.410(4) . ?
S5 V1 2.422(4) . ?
S6 V2 2.381(4) . ?
S6 V1 2.416(4) . ?
S3' V1 2.270(6) . ?
S3' V2 2.275(6) . ?
S6' V2 2.271(6) . ?
S6' V1 2.283(6) . ?

loop_
_geom_torsion_atom_site_label_1
_geom_torsion_atom_site_label_2
_geom_torsion_atom_site_label_3
_geom_torsion_atom_site_label_4
_geom_torsion
_geom_torsion_site_symmetry_1
_geom_torsion_site_symmetry_2
_geom_torsion_site_symmetry_3
_geom_torsion_site_symmetry_4
_geom_torsion_publ_flag
C5 C1 C2 C3 0.9(17) . . . . ?
V1 C1 C2 C3 62.8(11) . . . . ?
C5 C1 C2 V1 -61.9(9) . . . . ?
C1 C2 C3 C4 0.3(18) . . . . ?
V1 C2 C3 C4 62.9(9) . . . . ?
C1 C2 C3 V1 -62.6(11) . . . . ?
C2 C3 C4 C5 -1.5(16) . . . . ?
V1 C3 C4 C5 63.6(9) . . . . ?
C2 C3 C4 V1 -65.1(11) . . . . ?
C3 C4 C5 C1 1.9(12) . . . . ?
V1 C4 C5 C1 67.3(8) . . . . ?
C3 C4 C5 V1 -65.4(9) . . . . ?
C2 C1 C5 C4 -1.7(12) . . . . ?
V1 C1 C5 C4 -66.2(7) . . . . ?
C2 C1 C5 V1 64.5(10) . . . . ?
C10 C6 C7 C8 -3.2(14) . . . . ?
V2 C6 C7 C8 -66.0(8) . . . . ?
C10 C6 C7 V2 62.8(10) . . . . ?
C6 C7 C8 C9 1.4(11) . . . . ?
V2 C7 C8 C9 -66.2(7) . . . . ?
C6 C7 C8 V2 67.6(8) . . . . ?
C7 C8 C9 C10 1.0(11) . . . . ?
V2 C8 C9 C10 -62.5(8) . . . . ?
C7 C8 C9 V2 63.5(7) . . . . ?
C7 C6 C10 C9 4.2(17) . . . . ?
V2 C6 C10 C9 66.1(10) . . . . ?
C7 C6 C10 V2 -61.9(9) . . . . ?
C8 C9 C10 C6 -3.2(15) . . . . ?
V2 C9 C10 C6 -65.3(11) . . . . ?
C8 C9 C10 V2 62.1(8) . . . . ?
V1 S1 S2 V2 -0.37(16) . . . . ?
V1 S3 S4 S5 -38.2(3) . . . . ?
V2 S3 S4 S5 37.3(3) . . . . ?
V2 S3 S4 V1 75.44(9) . . . . ?
V1 S3 S4 V2 -75.44(9) . . . . ?
S3 S4 S5 S6 0.1(4) . . . . ?
V1 S4 S5 S6 -38.5(2) . . . . ?
V2 S4 S5 S6 38.2(2) . . . . ?
S3 S4 S5 V2 -38.0(3) . . . . ?
V1 S4 S5 V2 -76.61(8) . . . . ?
S3 S4 S5 V1 38.6(3) . . . . ?
V2 S4 S5 V1 76.61(8) . . . . ?
S4 S5 S6 V2 -38.1(2) . . . . ?
V1 S5 S6 V2 -75.91(9) . . . . ?
S4 S5 S6 V1 37.8(2) . . . . ?
V2 S5 S6 V1 75.91(9) . . . . ?
C3 C4 V1 C5 117.7(12) . . . . ?
C3 C4 V1 S3' -123.4(10) . . . . ?
C5 C4 V1 S3' 119.0(11) . . . . ?
C3 C4 V1 S6' 119.8(12) . . . . ?
C5 C4 V1 S6' 2.2(16) . . . . ?
C3 C4 V1 C1 76.1(10) . . . . ?
C5 C4 V1 C1 -41.6(9) . . . . ?
C3 C4 V1 C2 36.3(9) . . . . ?
C5 C4 V1 C2 -81.3(11) . . . . ?
C5 C4 V1 C3 -117.7(12) . . . . ?
C3 C4 V1 S1 -23.5(11) . . . . ?
C5 C4 V1 S1 -141.2(11) . . . . ?
C3 C4 V1 S3 -108.6(10) . . . . ?
C5 C4 V1 S3 133.7(11) . . . . ?
C3 C4 V1 S4 -156.0(10) . . . . ?
C5 C4 V1 S4 86.3(11) . . . . ?
C3 C4 V1 S6 96.0(17) . . . . ?
C5 C4 V1 S6 -21.7(19) . . . . ?
C3 C4 V1 S5 155.0(8) . . . . ?
C5 C4 V1 S5 37.4(11) . . . . ?
C1 C5 V1 C4 -110.3(10) . . . . ?
C4 C5 V1 S3' -67.1(10) . . . . ?
C1 C5 V1 S3' -177.3(9) . . . . ?
C4 C5 V1 S6' -178.7(9) . . . . ?
C1 C5 V1 S6' 71.1(10) . . . . ?
C4 C5 V1 C1 110.3(10) . . . . ?
C4 C5 V1 C2 74.5(10) . . . . ?
C1 C5 V1 C2 -35.8(9) . . . . ?
C4 C5 V1 C3 36.0(8) . . . . ?
C1 C5 V1 C3 -74.2(9) . . . . ?
C4 C5 V1 S1 59.2(18) . . . . ?
C1 C5 V1 S1 -51.1(18) . . . . ?
C4 C5 V1 S3 -54.2(10) . . . . ?
C1 C5 V1 S3 -164.5(9) . . . . ?
C4 C5 V1 S4 -93.8(11) . . . . ?
C1 C5 V1 S4 156.0(11) . . . . ?
C4 C5 V1 S6 169.0(9) . . . . ?
C1 C5 V1 S6 58.7(10) . . . . ?
C4 C5 V1 S5 -147.5(11) . . . . ?
C1 C5 V1 S5 102.2(11) . . . . ?
V2 S3' V1 C4 -172.0(7) . . . . ?
V2 S3' V1 C5 -138.9(6) . . . . ?
V2 S3' V1 S6' -23.68(19) . . . . ?
V2 S3' V1 C1 -141.8(8) . . . . ?
V2 S3' V1 C2 159.3(8) . . . . ?
V2 S3' V1 C3 157.2(5) . . . . ?
V2 S3' V1 S1 74.20(13) . . . . ?
V2 S3' V1 S3 91.5(10) . . . . ?
V2 S3' V1 S4 -82.6(3) . . . . ?
V2 S3' V1 S6 -10.00(15) . . . . ?
V2 S3' V1 S5 -54.17(14) . . . . ?
V2 S6' V1 C4 137.3(7) . . . . ?
V2 S6' V1 C5 138.6(5) . . . . ?
V2 S6' V1 S3' 23.75(19) . . . . ?
V2 S6' V1 C1 173.7(6) . . . . ?
V2 S6' V1 C2 -158.2(5) . . . . ?
V2 S6' V1 C3 -157.8(9) . . . . ?
V2 S6' V1 S1 -76.16(15) . . . . ?
V2 S6' V1 S3 9.5(2) . . . . ?
V2 S6' V1 S4 51.35(16) . . . . ?
V2 S6' V1 S6 -91.5(9) . . . . ?
V2 S6' V1 S5 79.8(3) . . . . ?
C2 C1 V1 C4 -74.8(10) . . . . ?
C5 C1 V1 C4 40.5(10) . . . . ?
C2 C1 V1 C5 -115.3(14) . . . . ?
C2 C1 V1 S3' -110.8(14) . . . . ?
C5 C1 V1 S3' 4.5(16) . . . . ?
C2 C1 V1 S6' 128.6(11) . . . . ?
C5 C1 V1 S6' -116.1(11) . . . . ?
C5 C1 V1 C2 115.3(14) . . . . ?
C2 C1 V1 C3 -33.2(10) . . . . ?
C5 C1 V1 C3 82.1(11) . . . . ?
C2 C1 V1 S1 31.1(12) . . . . ?
C5 C1 V1 S1 146.4(11) . . . . ?
C2 C1 V1 S3 -84.8(19) . . . . ?
C5 C1 V1 S3 30(2) . . . . ?
C2 C1 V1 S4 -144.1(10) . . . . ?
C5 C1 V1 S4 -28.9(12) . . . . ?
C2 C1 V1 S6 114.3(11) . . . . ?
C5 C1 V1 S6 -130.5(11) . . . . ?
C2 C1 V1 S5 165.9(11) . . . . ?
C5 C1 V1 S5 -78.8(11) . . . . ?
C3 C2 V1 C4 -38.8(13) . . . . ?
C1 C2 V1 C4 83.3(10) . . . . ?
C3 C2 V1 C5 -82.1(16) . . . . ?
C1 C2 V1 C5 39.9(12) . . . . ?
C3 C2 V1 S3' -3.6(19) . . . . ?
C1 C2 V1 S3' 118.4(13) . . . . ?
C3 C2 V1 S6' 179.6(12) . . . . ?
C1 C2 V1 S6' -58.4(12) . . . . ?
C3 C2 V1 C1 -122.1(18) . . . . ?
C1 C2 V1 C3 122.1(18) . . . . ?
C3 C2 V1 S1 87.5(14) . . . . ?
C1 C2 V1 S1 -150.4(12) . . . . ?
C3 C2 V1 S3 16.2(18) . . . . ?
C1 C2 V1 S3 138.2(11) . . . . ?
C3 C2 V1 S4 -61.0(19) . . . . ?
C1 C2 V1 S4 61.0(17) . . . . ?
C3 C2 V1 S6 165.8(13) . . . . ?
C1 C2 V1 S6 -72.1(11) . . . . ?
C3 C2 V1 S5 -139.9(13) . . . . ?
C1 C2 V1 S5 -17.9(13) . . . . ?
C2 C3 V1 C4 115.0(18) . . . . ?
C2 C3 V1 C5 77.6(15) . . . . ?
C4 C3 V1 C5 -37.3(11) . . . . ?
C2 C3 V1 S3' 177.7(12) . . . . ?
C4 C3 V1 S3' 62.7(11) . . . . ?
C2 C3 V1 S6' -1(2) . . . . ?
C4 C3 V1 S6' -115.7(12) . . . . ?
C2 C3 V1 C1 33.8(12) . . . . ?
C4 C3 V1 C1 -81.2(11) . . . . ?
C4 C3 V1 C2 -115.0(18) . . . . ?
C2 C3 V1 S1 -86.9(14) . . . . ?
C4 C3 V1 S1 158.2(11) . . . . ?
C2 C3 V1 S3 -168.4(13) . . . . ?
C4 C3 V1 S3 76.6(11) . . . . ?
C2 C3 V1 S4 143.9(12) . . . . ?
C4 C3 V1 S4 28.9(12) . . . . ?
C2 C3 V1 S6 -20.9(18) . . . . ?
C4 C3 V1 S6 -135.9(11) . . . . ?
C2 C3 V1 S5 71.1(18) . . . . ?
C4 C3 V1 S5 -43.9(14) . . . . ?
S2 S1 V1 C4 -147.3(4) . . . . ?
S2 S1 V1 C5 179.1(12) . . . . ?
S2 S1 V1 S3' -51.6(2) . . . . ?
S2 S1 V1 S6' 52.7(2) . . . . ?
S2 S1 V1 C1 149.1(4) . . . . ?
S2 S1 V1 C2 165.9(5) . . . . ?
S2 S1 V1 C3 -160.8(4) . . . . ?
S2 S1 V1 S3 -56.0(2) . . . . ?
S2 S1 V1 S4 -36.0(2) . . . . ?
S2 S1 V1 S6 56.54(17) . . . . ?
S2 S1 V1 S5 34.3(2) . . . . ?
S4 S3 V1 C4 -88.6(7) . . . . ?
V2 S3 V1 C4 -162.4(6) . . . . ?
S4 S3 V1 C5 -59.8(5) . . . . ?
V2 S3 V1 C5 -133.6(5) . . . . ?
S4 S3 V1 S3' -4.4(9) . . . . ?
V2 S3 V1 S3' -78.2(10) . . . . ?
S4 S3 V1 S6' 64.5(2) . . . . ?
V2 S3 V1 S6' -9.3(2) . . . . ?
S4 S3 V1 C1 -80.0(13) . . . . ?
V2 S3 V1 C1 -153.8(12) . . . . ?
S4 S3 V1 C2 -131.6(7) . . . . ?
V2 S3 V1 C2 154.6(6) . . . . ?
S4 S3 V1 C3 -122.6(6) . . . . ?
V2 S3 V1 C3 163.6(5) . . . . ?
S4 S3 V1 S1 158.5(2) . . . . ?
V2 S3 V1 S1 84.66(13) . . . . ?
V2 S3 V1 S4 -73.8(2) . . . . ?
S4 S3 V1 S6 79.6(2) . . . . ?
V2 S3 V1 S6 5.78(19) . . . . ?
S4 S3 V1 S5 29.7(2) . . . . ?
V2 S3 V1 S5 -44.12(15) . . . . ?
S3 S4 V1 C4 93.6(7) . . . . ?
S5 S4 V1 C4 -124.2(6) . . . . ?
V2 S4 V1 C4 165.7(6) . . . . ?
S3 S4 V1 C5 129.8(8) . . . . ?
S5 S4 V1 C5 -88.0(7) . . . . ?
V2 S4 V1 C5 -158.0(7) . . . . ?
S3 S4 V1 S3' 2.1(4) . . . . ?
S5 S4 V1 S3' 144.3(4) . . . . ?
V2 S4 V1 S3' 74.2(4) . . . . ?
S3 S4 V1 S6' -121.2(2) . . . . ?
S5 S4 V1 S6' 21.0(2) . . . . ?
V2 S4 V1 S6' -49.10(19) . . . . ?
S3 S4 V1 C1 146.8(5) . . . . ?
S5 S4 V1 C1 -71.0(4) . . . . ?
V2 S4 V1 C1 -141.0(4) . . . . ?
S3 S4 V1 C2 111.9(10) . . . . ?
S5 S4 V1 C2 -105.9(10) . . . . ?
V2 S4 V1 C2 -175.9(10) . . . . ?
S3 S4 V1 C3 77.4(5) . . . . ?
S5 S4 V1 C3 -140.4(5) . . . . ?
V2 S4 V1 C3 149.5(5) . . . . ?
S3 S4 V1 S1 -27.5(3) . . . . ?
S5 S4 V1 S1 114.71(19) . . . . ?
V2 S4 V1 S1 44.64(16) . . . . ?
S5 S4 V1 S3 142.2(3) . . . . ?
V2 S4 V1 S3 72.1(2) . . . . ?
S3 S4 V1 S6 -112.6(2) . . . . ?
S5 S4 V1 S6 29.6(2) . . . . ?
V2 S4 V1 S6 -40.45(14) . . . . ?
S3 S4 V1 S5 -142.2(3) . . . . ?
V2 S4 V1 S5 -70.07(15) . . . . ?
S5 S6 V1 C4 76.0(12) . . . . ?
V2 S6 V1 C4 147.7(12) . . . . ?
S5 S6 V1 C5 61.7(5) . . . . ?
V2 S6 V1 C5 133.4(5) . . . . ?
S5 S6 V1 S3' -61.9(2) . . . . ?
V2 S6 V1 S3' 9.82(15) . . . . ?
S5 S6 V1 S6' 6.7(9) . . . . ?
V2 S6 V1 S6' 78.4(9) . . . . ?
S5 S6 V1 C1 93.0(6) . . . . ?
V2 S6 V1 C1 164.7(6) . . . . ?
S5 S6 V1 C2 124.8(5) . . . . ?
V2 S6 V1 C2 -163.5(5) . . . . ?
S5 S6 V1 C3 136.5(7) . . . . ?
V2 S6 V1 C3 -151.8(7) . . . . ?
S5 S6 V1 S1 -157.88(17) . . . . ?
V2 S6 V1 S1 -86.17(12) . . . . ?
S5 S6 V1 S3 -77.5(2) . . . . ?
V2 S6 V1 S3 -5.8(2) . . . . ?
S5 S6 V1 S4 -30.64(19) . . . . ?
V2 S6 V1 S4 41.06(14) . . . . ?
V2 S6 V1 S5 71.71(16) . . . . ?
S6 S5 V1 C4 -149.7(4) . . . . ?
S4 S5 V1 C4 69.2(5) . . . . ?
V2 S5 V1 C4 139.9(4) . . . . ?
S6 S5 V1 C5 -128.6(8) . . . . ?
S4 S5 V1 C5 90.3(8) . . . . ?
V2 S5 V1 C5 161.1(7) . . . . ?
S6 S5 V1 S3' 122.56(19) . . . . ?
S4 S5 V1 S3' -18.6(2) . . . . ?
V2 S5 V1 S3' 52.19(18) . . . . ?
S6 S5 V1 S6' -2.7(3) . . . . ?
S4 S5 V1 S6' -143.9(4) . . . . ?
V2 S5 V1 S6' -73.1(3) . . . . ?
S6 S5 V1 C1 -92.1(6) . . . . ?
S4 S5 V1 C1 126.8(6) . . . . ?
V2 S5 V1 C1 -162.5(6) . . . . ?
S6 S5 V1 C2 -82.3(5) . . . . ?
S4 S5 V1 C2 136.6(5) . . . . ?
V2 S5 V1 C2 -152.7(5) . . . . ?
S6 S5 V1 C3 -122.9(8) . . . . ?
S4 S5 V1 C3 96.0(8) . . . . ?
V2 S5 V1 C3 166.7(7) . . . . ?
S6 S5 V1 S1 28.6(2) . . . . ?
S4 S5 V1 S1 -112.5(2) . . . . ?
V2 S5 V1 S1 -41.73(16) . . . . ?
S6 S5 V1 S3 114.2(2) . . . . ?
S4 S5 V1 S3 -26.9(2) . . . . ?
V2 S5 V1 S3 43.87(15) . . . . ?
S6 S5 V1 S4 141.1(2) . . . . ?
V2 S5 V1 S4 70.76(16) . . . . ?
S4 S5 V1 S6 -141.1(2) . . . . ?
V2 S5 V1 S6 -70.37(17) . . . . ?
C6 C7 V2 S6' 98.1(9) . . . . ?
C8 C7 V2 S6' -149.0(8) . . . . ?
C6 C7 V2 S3' -32.2(17) . . . . ?
C8 C7 V2 S3' 80.7(15) . . . . ?
C6 C7 V2 C10 -35.6(9) . . . . ?
C8 C7 V2 C10 77.2(9) . . . . ?
C6 C7 V2 C8 -112.8(11) . . . . ?
C8 C7 V2 C6 112.8(11) . . . . ?
C6 C7 V2 S2 -164.7(8) . . . . ?
C8 C7 V2 S2 -51.9(8) . . . . ?
C6 C7 V2 C9 -75.4(9) . . . . ?
C8 C7 V2 C9 37.5(8) . . . . ?
C6 C7 V2 S3 -64.2(18) . . . . ?
C8 C7 V2 S3 48.7(18) . . . . ?
C6 C7 V2 S6 112.6(9) . . . . ?
C8 C7 V2 S6 -134.5(8) . . . . ?
C6 C7 V2 S5 60.8(9) . . . . ?
C8 C7 V2 S5 173.7(8) . . . . ?
C6 C7 V2 S4 10.1(12) . . . . ?
C8 C7 V2 S4 122.9(9) . . . . ?
V1 S6' V2 C7 178.3(5) . . . . ?
V1 S6' V2 S3' -23.71(19) . . . . ?
V1 S6' V2 C10 -130.4(5) . . . . ?
V1 S6' V2 C8 155.8(4) . . . . ?
V1 S6' V2 C6 -147.1(4) . . . . ?
V1 S6' V2 S2 76.01(15) . . . . ?
V1 S6' V2 C9 -168.9(12) . . . . ?
V1 S6' V2 S3 -9.4(2) . . . . ?
V1 S6' V2 S6 94.8(9) . . . . ?
V1 S6' V2 S5 -80.0(3) . . . . ?
V1 S6' V2 S4 -50.74(15) . . . . ?
V1 S3' V2 C7 152.5(11) . . . . ?
V1 S3' V2 S6' 23.83(19) . . . . ?
V1 S3' V2 C10 155.4(6) . . . . ?
V1 S3' V2 C8 -155.6(4) . . . . ?
V1 S3' V2 C6 132.1(4) . . . . ?
V1 S3' V2 S2 -74.33(13) . . . . ?
V1 S3' V2 C9 -170.9(5) . . . . ?
V1 S3' V2 S3 -89.0(10) . . . . ?
V1 S3' V2 S6 10.21(16) . . . . ?
V1 S3' V2 S5 54.53(14) . . . . ?
V1 S3' V2 S4 81.5(3) . . . . ?
C6 C10 V2 C7 36.5(11) . . . . ?
C9 C10 V2 C7 -83.0(10) . . . . ?
C6 C10 V2 S6' -30.9(14) . . . . ?
C9 C10 V2 S6' -150.4(9) . . . . ?
C6 C10 V2 S3' -141.8(11) . . . . ?
C9 C10 V2 S3' 98.7(10) . . . . ?
C6 C10 V2 C8 81.1(12) . . . . ?
C9 C10 V2 C8 -38.4(9) . . . . ?
C9 C10 V2 C6 -119.5(15) . . . . ?
C6 C10 V2 S2 114.5(12) . . . . ?
C9 C10 V2 S2 -5.0(13) . . . . ?
C6 C10 V2 C9 119.5(15) . . . . ?
C6 C10 V2 S3 -155.3(11) . . . . ?
C9 C10 V2 S3 85.2(10) . . . . ?
C6 C10 V2 S6 -15.4(16) . . . . ?
C9 C10 V2 S6 -134.8(10) . . . . ?
C6 C10 V2 S5 -59.4(12) . . . . ?
C9 C10 V2 S5 -178.9(9) . . . . ?
C6 C10 V2 S4 -110.7(12) . . . . ?
C9 C10 V2 S4 129.8(10) . . . . ?
C9 C8 V2 C7 114.6(10) . . . . ?
C9 C8 V2 S6' 153.8(8) . . . . ?
C7 C8 V2 S6' 39.2(9) . . . . ?
C9 C8 V2 S3' -26.9(10) . . . . ?
C7 C8 V2 S3' -141.4(8) . . . . ?
C9 C8 V2 C10 36.8(9) . . . . ?
C7 C8 V2 C10 -77.8(9) . . . . ?
C9 C8 V2 C6 76.8(8) . . . . ?
C7 C8 V2 C6 -37.8(8) . . . . ?
C9 C8 V2 S2 -117.3(9) . . . . ?
C7 C8 V2 S2 128.1(9) . . . . ?
C7 C8 V2 C9 -114.6(10) . . . . ?
C9 C8 V2 S3 -43.1(9) . . . . ?
C7 C8 V2 S3 -157.7(8) . . . . ?
C9 C8 V2 S6 168.2(8) . . . . ?
C7 C8 V2 S6 53.6(8) . . . . ?
C9 C8 V2 S5 105.3(11) . . . . ?
C7 C8 V2 S5 -9.3(12) . . . . ?
C9 C8 V2 S4 18.2(12) . . . . ?
C7 C8 V2 S4 -96.4(11) . . . . ?
C10 C6 V2 C7 -117.8(15) . . . . ?
C10 C6 V2 S6' 156.1(12) . . . . ?
C7 C6 V2 S6' -86.1(9) . . . . ?
C10 C6 V2 S3' 45.2(13) . . . . ?
C7 C6 V2 S3' 162.9(9) . . . . ?
C7 C6 V2 C10 117.8(15) . . . . ?
C10 C6 V2 C8 -77.0(13) . . . . ?
C7 C6 V2 C8 40.8(9) . . . . ?
C10 C6 V2 S2 -96.5(13) . . . . ?
C7 C6 V2 S2 21.3(11) . . . . ?
C10 C6 V2 C9 -35.1(11) . . . . ?
C7 C6 V2 C9 82.7(9) . . . . ?
C10 C6 V2 S3 32.6(14) . . . . ?
C7 C6 V2 S3 150.4(9) . . . . ?
C10 C6 V2 S6 169.4(11) . . . . ?
C7 C6 V2 S6 -72.8(9) . . . . ?
C10 C6 V2 S5 121.8(12) . . . . ?
C7 C6 V2 S5 -120.4(9) . . . . ?
C10 C6 V2 S4 69.9(12) . . . . ?
C7 C6 V2 S4 -172.4(9) . . . . ?
S1 S2 V2 C7 -148.7(4) . . . . ?
S1 S2 V2 S6' -52.4(2) . . . . ?
S1 S2 V2 S3' 52.2(2) . . . . ?
S1 S2 V2 C10 154.1(6) . . . . ?
S1 S2 V2 C8 -177.8(5) . . . . ?
S1 S2 V2 C6 -160.8(5) . . . . ?
S1 S2 V2 C9 151.2(4) . . . . ?
S1 S2 V2 S3 55.9(2) . . . . ?
S1 S2 V2 S6 -57.12(17) . . . . ?
S1 S2 V2 S5 -33.8(2) . . . . ?
S1 S2 V2 S4 36.2(2) . . . . ?
C10 C9 V2 C7 75.6(11) . . . . ?
C8 C9 V2 C7 -39.6(8) . . . . ?
C10 C9 V2 S6' 60.9(18) . . . . ?
C8 C9 V2 S6' -54.3(17) . . . . ?
C10 C9 V2 S3' -85.1(10) . . . . ?
C8 C9 V2 S3' 159.8(8) . . . . ?
C8 C9 V2 C10 -115.2(12) . . . . ?
C10 C9 V2 C8 115.2(12) . . . . ?
C10 C9 V2 C6 35.0(9) . . . . ?
C8 C9 V2 C6 -80.2(9) . . . . ?
C10 C9 V2 S2 176.1(10) . . . . ?
C8 C9 V2 S2 60.9(8) . . . . ?
C10 C9 V2 S3 -99.7(10) . . . . ?
C8 C9 V2 S3 145.1(8) . . . . ?
C10 C9 V2 S6 92.7(15) . . . . ?
C8 C9 V2 S6 -22.5(15) . . . . ?
C10 C9 V2 S5 1.6(13) . . . . ?
C8 C9 V2 S5 -113.6(10) . . . . ?
C10 C9 V2 S4 -52.9(10) . . . . ?
C8 C9 V2 S4 -168.1(8) . . . . ?
S4 S3 V2 C7 97.2(13) . . . . ?
V1 S3 V2 C7 170.7(13) . . . . ?
S4 S3 V2 S6' -64.2(2) . . . . ?
V1 S3 V2 S6' 9.34(19) . . . . ?
S4 S3 V2 S3' 7.0(9) . . . . ?
V1 S3 V2 S3' 80.5(10) . . . . ?
S4 S3 V2 C10 73.0(6) . . . . ?
V1 S3 V2 C10 146.5(6) . . . . ?
S4 S3 V2 C8 130.2(4) . . . . ?
V1 S3 V2 C8 -156.2(4) . . . . ?
S4 S3 V2 C6 55.4(5) . . . . ?
V1 S3 V2 C6 128.9(5) . . . . ?
S4 S3 V2 S2 -158.4(2) . . . . ?
V1 S3 V2 S2 -84.88(13) . . . . ?
S4 S3 V2 C9 106.9(5) . . . . ?
V1 S3 V2 C9 -179.6(5) . . . . ?
S4 S3 V2 S6 -79.4(2) . . . . ?
V1 S3 V2 S6 -5.9(2) . . . . ?
S4 S3 V2 S5 -29.2(2) . . . . ?
V1 S3 V2 S5 44.38(15) . . . . ?
V1 S3 V2 S4 73.54(19) . . . . ?
S5 S6 V2 C7 -101.5(5) . . . . ?
V1 S6 V2 C7 -172.8(5) . . . . ?
S5 S6 V2 S6' -4.0(8) . . . . ?
V1 S6 V2 S6' -75.3(9) . . . . ?
S5 S6 V2 S3' 61.4(2) . . . . ?
V1 S6 V2 S3' -9.86(15) . . . . ?
S5 S6 V2 C10 -59.9(7) . . . . ?
V1 S6 V2 C10 -131.2(6) . . . . ?
S5 S6 V2 C8 -130.7(4) . . . . ?
V1 S6 V2 C8 158.0(4) . . . . ?
S5 S6 V2 C6 -68.7(4) . . . . ?
V1 S6 V2 C6 -140.0(4) . . . . ?
S5 S6 V2 S2 157.12(17) . . . . ?
V1 S6 V2 S2 85.83(11) . . . . ?
S5 S6 V2 C9 -116.2(10) . . . . ?
V1 S6 V2 C9 172.5(10) . . . . ?
S5 S6 V2 S3 77.1(2) . . . . ?
V1 S6 V2 S3 5.76(19) . . . . ?
V1 S6 V2 S5 -71.29(16) . . . . ?
S5 S6 V2 S4 30.63(18) . . . . ?
V1 S6 V2 S4 -40.66(14) . . . . ?
S6 S5 V2 C7 85.3(4) . . . . ?
S4 S5 V2 C7 -133.6(4) . . . . ?
V1 S5 V2 C7 156.9(4) . . . . ?
S6 S5 V2 S6' 1.7(3) . . . . ?
S4 S5 V2 S6' 142.8(4) . . . . ?
V1 S5 V2 S6' 73.2(3) . . . . ?
S6 S5 V2 S3' -123.54(19) . . . . ?
S4 S5 V2 S3' 17.6(2) . . . . ?
V1 S5 V2 S3' -52.00(18) . . . . ?
S6 S5 V2 C10 143.9(5) . . . . ?
S4 S5 V2 C10 -75.0(5) . . . . ?
V1 S5 V2 C10 -144.6(5) . . . . ?
S6 S5 V2 C8 91.0(6) . . . . ?
S4 S5 V2 C8 -127.9(6) . . . . ?
V1 S5 V2 C8 162.6(6) . . . . ?
S6 S5 V2 C6 115.2(4) . . . . ?
S4 S5 V2 C6 -103.7(4) . . . . ?
V1 S5 V2 C6 -173.3(4) . . . . ?
S6 S5 V2 S2 -29.9(2) . . . . ?
S4 S5 V2 S2 111.2(2) . . . . ?
V1 S5 V2 S2 41.64(16) . . . . ?
S6 S5 V2 C9 143.0(5) . . . . ?
S4 S5 V2 C9 -75.9(5) . . . . ?
V1 S5 V2 C9 -145.5(5) . . . . ?
S6 S5 V2 S3 -114.9(2) . . . . ?
S4 S5 V2 S3 26.3(2) . . . . ?
V1 S5 V2 S3 -43.31(16) . . . . ?
S4 S5 V2 S6 141.1(2) . . . . ?
V1 S5 V2 S6 71.54(16) . . . . ?
S6 S5 V2 S4 -141.1(2) . . . . ?
V1 S5 V2 S4 -69.57(15) . . . . ?
S3 S4 V2 C7 -146.4(6) . . . . ?
S5 S4 V2 C7 70.8(5) . . . . ?
V1 S4 V2 C7 141.9(5) . . . . ?
S3 S4 V2 S6' 121.2(2) . . . . ?
S5 S4 V2 S6' -21.6(2) . . . . ?
V1 S4 V2 S6' 49.47(19) . . . . ?
S3 S4 V2 S3' -3.3(4) . . . . ?
S5 S4 V2 S3' -146.1(4) . . . . ?
V1 S4 V2 S3' -75.0(4) . . . . ?
S3 S4 V2 C10 -109.1(6) . . . . ?
S5 S4 V2 C10 108.0(6) . . . . ?
V1 S4 V2 C10 179.1(6) . . . . ?
S3 S4 V2 C8 -93.5(7) . . . . ?
S5 S4 V2 C8 123.6(7) . . . . ?
V1 S4 V2 C8 -165.3(7) . . . . ?
S3 S4 V2 C6 -140.7(4) . . . . ?
S5 S4 V2 C6 76.5(4) . . . . ?
V1 S4 V2 C6 147.6(3) . . . . ?
S3 S4 V2 S2 27.2(3) . . . . ?
S5 S4 V2 S2 -115.60(19) . . . . ?
V1 S4 V2 S2 -44.50(16) . . . . ?
S3 S4 V2 C9 -82.7(4) . . . . ?
S5 S4 V2 C9 134.4(4) . . . . ?
V1 S4 V2 C9 -154.5(4) . . . . ?
S5 S4 V2 S3 -142.8(3) . . . . ?
V1 S4 V2 S3 -71.7(2) . . . . ?
S3 S4 V2 S6 112.9(2) . . . . ?
S5 S4 V2 S6 -29.9(2) . . . . ?
V1 S4 V2 S6 41.21(13) . . . . ?
S3 S4 V2 S5 142.8(3) . . . . ?
V1 S4 V2 S5 71.10(16) . . . . ?
